data_7251387
loop_
_publ_author_name
'Junior, Ronaldo Gon\,calves de Freitas'
'Duarte, Vitor'
'Almeida, Leonardo R.'
'Santana Wenceslau, Patricia Rafaella'
'Aquino, Gilberto Benedito'
'Valverde, Clodoaldo'
'Napolitano, Hamilton'

_publ_section_title
;
 Comprehensive Structural Insights into Nitro-Substituted Azines as
 Potential Antioxidant Additives for Biodiesel
;
_journal_name_full CrystEngComm
_journal_paper_doi 10.1039/D5CE00915D
_journal_year 2025
_chemical_formula_moiety 'C15 H13 N3 O2'
_chemical_formula_sum 'C15 H13 N3 O2'
_chemical_formula_weight 267.28
_chemical_name_common Azines
_chemical_name_systematic (1E,2E)-1-benzylidene-2-[1-(4-nitrophenyl)-ethylidene]-hydrazine
_space_group_crystal_system triclinic
_space_group_IT_number 2
_space_group_name_Hall '-P 1'
_space_group_name_H-M_alt 'P -1'
_atom_sites_solution_hydrogens mixed
_audit_creation_date 2025-01-08
_audit_creation_method
;
Olex2 1.5
(compiled 2024.02.16 svn.r378c4104 for OlexSys, GUI svn.r6928)
;
_audit_update_record
;
2025-09-02 deposited with the CCDC.	2025-11-27 downloaded from the CCDC.
;
_cell_angle_alpha 105.669(5)
_cell_angle_beta 105.283(8)
_cell_angle_gamma 116.786(4)
_cell_formula_units_Z 2
_cell_length_a 9.3240(17)
_cell_length_b 9.3840(11)
_cell_length_c 9.5750(10)
_cell_measurement_reflns_used 32769
_cell_measurement_temperature 293(2)
_cell_measurement_theta_max 60
_cell_measurement_theta_min 2
_cell_volume 643.68(17)
_computing_molecular_graphics 'Olex2 1.5 (Dolomanov et al., 2009)'
_computing_publication_material 'Olex2 1.5 (Dolomanov et al., 2009)'
_computing_structure_refinement 'SHELXL 2019/3 (Sheldrick, 2015)'
_computing_structure_solution 'SHELXT 2018/2 (Sheldrick, 2018)'
_diffrn_ambient_temperature 293(2)
_diffrn_measured_fraction_theta_full 0.991
_diffrn_measured_fraction_theta_max 0.841
_diffrn_measurement_device_type 'Pilatus 2M detector'
_diffrn_radiation_type Synchrotron
_diffrn_radiation_wavelength 0.67019
_diffrn_reflns_av_R_equivalents 0.0442
_diffrn_reflns_av_unetI/netI 0.0251
_diffrn_reflns_Laue_measured_fraction_full 0.991
_diffrn_reflns_Laue_measured_fraction_max 0.841
_diffrn_reflns_limit_h_max 13
_diffrn_reflns_limit_h_min -13
_diffrn_reflns_limit_k_max 13
_diffrn_reflns_limit_k_min -13
_diffrn_reflns_limit_l_max 13
_diffrn_reflns_limit_l_min -13
_diffrn_reflns_number 32769
_diffrn_reflns_point_group_measured_fraction_full 0.991
_diffrn_reflns_point_group_measured_fraction_max 0.841
_diffrn_reflns_theta_full 23.710
_diffrn_reflns_theta_max 30.000
_diffrn_reflns_theta_min 2.330
_exptl_absorpt_coefficient_mu 0.084
_exptl_crystal_density_diffrn 1.379
_exptl_crystal_description block
_exptl_crystal_F_000 280
_refine_diff_density_max 0.395
_refine_diff_density_min -0.597
_refine_diff_density_rms 0.156
_refine_ls_extinction_coef 0.76(4)
_refine_ls_extinction_expression Fc^*^=kFc[1+0.001xFc^2^\l^3^/sin(2\q)]^-1/4^
_refine_ls_extinction_method 'SHELXL-2019/2 (Sheldrick 2019)'
_refine_ls_goodness_of_fit_ref 1.099
_refine_ls_hydrogen_treatment mixed
_refine_ls_matrix_type full
_refine_ls_number_parameters 191
_refine_ls_number_reflns 3767
_refine_ls_number_restraints 0
_refine_ls_restrained_S_all 1.099
_refine_ls_R_factor_all 0.0504
_refine_ls_R_factor_gt 0.0501
_refine_ls_shift/su_max 0.001
_refine_ls_shift/su_mean 0.000
_refine_ls_structure_factor_coef Fsqd
_refine_ls_weighting_details 'w=1/[\s^2^(Fo^2^)+(0.0807P)^2^+0.1209P] where P=(Fo^2^+2Fc^2^)/3'
_refine_ls_weighting_scheme calc
_refine_ls_wR_factor_gt 0.1286
_refine_ls_wR_factor_ref 0.1290
_reflns_Friedel_coverage 0.000
_reflns_number_gt 3707
_reflns_number_total 3767
_reflns_threshold_expression 'I > 2\s(I)'
_cod_data_source_file d5ce00915d2.cif
_cod_data_source_block cps4614-1-14_merge_a
_cod_original_cell_volume 643.68(16)
_cod_database_code 7251387
_shelx_shelxl_version_number 2019/3
_shelx_space_group_comment
;
The symmetry employed for this shelxl refinement is uniquely defined
by the following loop, which should always be used as a source of
symmetry information in preference to the above space-group names.
They are only intended as comments.
;
_olex2_refinement_description
;
1. Fixed Uiso
 At 1.2 times of:
  All C(H) groups
 At 1.5 times of:
  All C(H,H,H) groups
2.a Aromatic/amide H refined with riding coordinates:
 C3(H3), C9(H9), C2(H2), C15(H15), C12(H12), C11(H11), C14(H14), C13(H13)
2.b Idealised Me refined as rotating group:
 C8(H8A,H8B,H8C)
;
_olex2_submission_special_instructions 'No special instructions were received'

loop_
_space_group_symop_operation_xyz
'x, y, z'
'-x, -y, -z'

loop_
_atom_site_label
_atom_site_type_symbol
_atom_site_fract_x
_atom_site_fract_y
_atom_site_fract_z
_atom_site_U_iso_or_equiv
_atom_site_adp_type
_atom_site_occupancy
_atom_site_site_symmetry_order
_atom_site_calc_flag
_atom_site_refinement_flags_posn
_atom_site_refinement_flags_adp
_atom_site_refinement_flags_occupancy
_atom_site_disorder_assembly
_atom_site_disorder_group
N3 N 0.22303(10) 0.76914(10) 0.31321(9) 0.02140(17) Uani 1 1 d . . . . .
O1 O 1.16580(9) 1.12616(10) 0.16764(9) 0.02776(18) Uani 1 1 d . . . . .
N2 N 0.35374(9) 0.84256(10) 0.26106(9) 0.01977(17) Uani 1 1 d . . . . .
N1 N 1.06927(9) 1.18240(10) 0.16841(8) 0.02045(17) Uani 1 1 d . . . . .
C3 C 0.77784(11) 0.89980(10) 0.31321(10) 0.01787(17) Uani 1 1 d . . . . .
H3 H 0.776007 0.825781 0.361615 0.021 Uiso 1 1 calc R U . . .
C9 C 0.06259(11) 0.67688(11) 0.19983(10) 0.01834(17) Uani 1 1 d . . . . .
H9 H 0.044144 0.664397 0.095745 0.022 Uiso 1 1 calc R U . . .
O2 O 1.09543(10) 1.31327(10) 0.14584(9) 0.02952(18) Uani 1 1 d . . . . .
C7 C 0.49638(11) 0.84754(10) 0.32967(9) 0.01698(17) Uani 1 1 d . . . . .
C5 C 0.64485(10) 1.04116(10) 0.20818(10) 0.01782(17) Uani 1 1 d . . . . .
C4 C 0.64181(10) 0.93073(10) 0.28322(9) 0.01573(16) Uani 1 1 d . . . . .
C2 C 0.91562(10) 0.97860(10) 0.27136(10) 0.01813(17) Uani 1 1 d . . . . .
H2 H 1.004852 0.956442 0.289397 0.022 Uiso 1 1 calc R U . . .
C6 C 0.78321(11) 1.12350(11) 0.16875(10) 0.01861(17) Uani 1 1 d . . . . .
C1 C 0.91690(10) 1.09084(10) 0.20220(9) 0.01704(17) Uani 1 1 d . . . . .
C15 C -0.26622(11) 0.49375(11) 0.10442(10) 0.01952(18) Uani 1 1 d . . . . .
H15 H -0.281551 0.485879 0.002009 0.023 Uiso 1 1 calc R U . . .
C10 C -0.09278(10) 0.59046(10) 0.23126(9) 0.01649(17) Uani 1 1 d . . . . .
C12 C -0.22065(11) 0.51693(11) 0.41110(10) 0.01921(18) Uani 1 1 d . . . . .
H12 H -0.205798 0.524328 0.513301 0.023 Uiso 1 1 calc R U . . .
C11 C -0.07117(10) 0.60184(10) 0.38541(10) 0.01762(17) Uani 1 1 d . . . . .
H11 H 0.043566 0.666417 0.470486 0.021 Uiso 1 1 calc R U . . .
C8 C 0.51905(12) 0.77092(12) 0.44634(11) 0.02224(18) Uani 1 1 d . . . . .
H8A H 0.443795 0.768908 0.498626 0.033 Uiso 1 1 calc R U . . .
H8B H 0.642331 0.843594 0.526592 0.033 Uiso 1 1 calc R U . . .
H8C H 0.485499 0.651285 0.388385 0.033 Uiso 1 1 calc R U . . .
C14 C -0.41609(11) 0.40916(11) 0.13107(10) 0.02050(18) Uani 1 1 d . . . . .
H14 H -0.531086 0.345320 0.046590 0.025 Uiso 1 1 calc R U . . .
C13 C -0.39353(11) 0.42029(10) 0.28400(10) 0.01971(18) Uani 1 1 d . . . . .
H13 H -0.493421 0.363460 0.301689 0.024 Uiso 1 1 calc R U . . .
H5 H 0.5474(18) 1.0620(17) 0.1847(16) 0.028(3) Uiso 1 1 d . . . . .
H6 H 0.7833(19) 1.2010(19) 0.1196(18) 0.034(3) Uiso 1 1 d . . . . .

loop_
_atom_site_aniso_label
_atom_site_aniso_U_11
_atom_site_aniso_U_22
_atom_site_aniso_U_33
_atom_site_aniso_U_23
_atom_site_aniso_U_13
_atom_site_aniso_U_12
N3 0.0173(3) 0.0251(3) 0.0210(3) 0.0102(3) 0.0108(3) 0.0102(3)
O1 0.0186(3) 0.0351(4) 0.0290(3) 0.0140(3) 0.0122(3) 0.0141(3)
N2 0.0169(3) 0.0231(3) 0.0198(3) 0.0099(3) 0.0098(3) 0.0106(3)
N1 0.0160(3) 0.0227(3) 0.0158(3) 0.0083(3) 0.0056(3) 0.0071(3)
C3 0.0183(3) 0.0177(3) 0.0204(4) 0.0103(3) 0.0091(3) 0.0109(3)
C9 0.0190(4) 0.0203(3) 0.0188(4) 0.0100(3) 0.0090(3) 0.0123(3)
O2 0.0271(3) 0.0298(3) 0.0315(4) 0.0210(3) 0.0145(3) 0.0112(3)
C7 0.0176(3) 0.0156(3) 0.0165(3) 0.0063(3) 0.0078(3) 0.0088(3)
C5 0.0174(3) 0.0181(3) 0.0188(3) 0.0090(3) 0.0071(3) 0.0108(3)
C4 0.0160(3) 0.0146(3) 0.0154(3) 0.0063(3) 0.0066(3) 0.0082(3)
C2 0.0167(3) 0.0186(3) 0.0198(4) 0.0087(3) 0.0077(3) 0.0106(3)
C6 0.0190(3) 0.0185(3) 0.0185(3) 0.0103(3) 0.0077(3) 0.0100(3)
C1 0.0152(3) 0.0171(3) 0.0155(3) 0.0068(3) 0.0067(3) 0.0072(3)
C15 0.0187(4) 0.0208(3) 0.0166(3) 0.0075(3) 0.0055(3) 0.0112(3)
C10 0.0165(3) 0.0162(3) 0.0174(3) 0.0076(3) 0.0070(3) 0.0101(3)
C12 0.0186(4) 0.0198(3) 0.0186(4) 0.0095(3) 0.0082(3) 0.0100(3)
C11 0.0152(3) 0.0176(3) 0.0171(3) 0.0073(3) 0.0052(3) 0.0085(3)
C8 0.0234(4) 0.0249(4) 0.0259(4) 0.0166(3) 0.0142(3) 0.0144(3)
C14 0.0155(3) 0.0192(3) 0.0205(4) 0.0066(3) 0.0038(3) 0.0089(3)
C13 0.0163(3) 0.0173(3) 0.0241(4) 0.0095(3) 0.0087(3) 0.0085(3)

loop_
_atom_type_symbol
_atom_type_description
_atom_type_scat_dispersion_real
_atom_type_scat_dispersion_imag
_atom_type_scat_source
C C 0.0026 0.0014 'International Tables Vol C Tables 4.2.6.8 and 6.1.1.4'
N N 0.0052 0.0029 'International Tables Vol C Tables 4.2.6.8 and 6.1.1.4'
O O 0.0101 0.0054 'International Tables Vol C Tables 4.2.6.8 and 6.1.1.4'
H H 0.0000 0.0000 'International Tables Vol C Tables 4.2.6.8 and 6.1.1.4'

loop_
_geom_angle_atom_site_label_1
_geom_angle_atom_site_label_2
_geom_angle_atom_site_label_3
_geom_angle
_geom_angle_site_symmetry_1
_geom_angle_site_symmetry_3
_geom_angle_publ_flag
C9 N3 N2 113.04(7) . . ?
C7 N2 N3 113.96(7) . . ?
O1 N1 C1 118.12(7) . . ?
O2 N1 O1 123.80(8) . . ?
O2 N1 C1 118.06(7) . . ?
C4 C3 H3 119.7 . . ?
C2 C3 H3 119.7 . . ?
C2 C3 C4 120.67(7) . . ?
N3 C9 H9 119.5 . . ?
N3 C9 C10 121.06(7) . . ?
C10 C9 H9 119.5 . . ?
N2 C7 C4 115.99(7) . . ?
N2 C7 C8 124.28(8) . . ?
C4 C7 C8 119.70(7) . . ?
C4 C5 H5 119.6(8) . . ?
C6 C5 C4 120.84(7) . . ?
C6 C5 H5 119.6(8) . . ?
C3 C4 C7 120.31(7) . . ?
C3 C4 C5 119.13(7) . . ?
C5 C4 C7 120.56(7) . . ?
C3 C2 H2 120.8 . . ?
C1 C2 C3 118.46(7) . . ?
C1 C2 H2 120.8 . . ?
C5 C6 C1 118.21(7) . . ?
C5 C6 H6 119.0(9) . . ?
C1 C6 H6 122.8(9) . . ?
C2 C1 N1 117.93(7) . . ?
C2 C1 C6 122.64(7) . . ?
C6 C1 N1 119.41(7) . . ?
C10 C15 H15 119.9 . . ?
C14 C15 H15 119.9 . . ?
C14 C15 C10 120.25(8) . . ?
C15 C10 C9 119.22(7) . . ?
C15 C10 C11 119.41(7) . . ?
C11 C10 C9 121.38(7) . . ?
C11 C12 H12 119.9 . . ?
C11 C12 C13 120.27(8) . . ?
C13 C12 H12 119.9 . . ?
C10 C11 H11 119.9 . . ?
C12 C11 C10 120.10(7) . . ?
C12 C11 H11 119.9 . . ?
C7 C8 H8A 109.5 . . ?
C7 C8 H8B 109.5 . . ?
C7 C8 H8C 109.5 . . ?
H8A C8 H8B 109.5 . . ?
H8A C8 H8C 109.5 . . ?
H8B C8 H8C 109.5 . . ?
C15 C14 H14 120.0 . . ?
C13 C14 C15 119.99(7) . . ?
C13 C14 H14 120.0 . . ?
C12 C13 H13 120.0 . . ?
C14 C13 C12 119.97(8) . . ?
C14 C13 H13 120.0 . . ?

loop_
_geom_bond_atom_site_label_1
_geom_bond_atom_site_label_2
_geom_bond_distance
_geom_bond_site_symmetry_2
_geom_bond_publ_flag
N3 N2 1.3997(10) . ?
N3 C9 1.2786(11) . ?
O1 N1 1.2321(10) . ?
N2 C7 1.2921(11) . ?
N1 O2 1.2312(10) . ?
N1 C1 1.4675(10) . ?
C3 H3 0.9300 . ?
C3 C4 1.4001(11) . ?
C3 C2 1.3903(11) . ?
C9 H9 0.9300 . ?
C9 C10 1.4662(11) . ?
C7 C4 1.4823(11) . ?
C7 C8 1.5020(11) . ?
C5 C4 1.4062(11) . ?
C5 C6 1.3856(11) . ?
C5 H5 0.995(13) . ?
C2 H2 0.9300 . ?
C2 C1 1.3849(11) . ?
C6 C1 1.3918(11) . ?
C6 H6 0.967(14) . ?
C15 H15 0.9300 . ?
C15 C10 1.4000(11) . ?
C15 C14 1.3948(12) . ?
C10 C11 1.4034(11) . ?
C12 H12 0.9300 . ?
C12 C11 1.3868(11) . ?
C12 C13 1.3978(11) . ?
C11 H11 0.9300 . ?
C8 H8A 0.9600 . ?
C8 H8B 0.9600 . ?
C8 H8C 0.9600 . ?
C14 H14 0.9300 . ?
C14 C13 1.3909(12) . ?
C13 H13 0.9300 . ?

loop_
_geom_torsion_atom_site_label_1
_geom_torsion_atom_site_label_2
_geom_torsion_atom_site_label_3
_geom_torsion_atom_site_label_4
_geom_torsion
_geom_torsion_site_symmetry_1
_geom_torsion_site_symmetry_2
_geom_torsion_site_symmetry_3
_geom_torsion_site_symmetry_4
_geom_torsion_publ_flag
N3 N2 C7 C4 -177.68(6) . . . . ?
N3 N2 C7 C8 4.16(12) . . . . ?
N3 C9 C10 C15 178.68(7) . . . . ?
N3 C9 C10 C11 -1.70(12) . . . . ?
O1 N1 C1 C2 16.26(11) . . . . ?
O1 N1 C1 C6 -165.68(8) . . . . ?
N2 N3 C9 C10 -179.50(6) . . . . ?
N2 C7 C4 C3 -162.21(8) . . . . ?
N2 C7 C4 C5 17.60(11) . . . . ?
C3 C2 C1 N1 176.07(7) . . . . ?
C3 C2 C1 C6 -1.93(12) . . . . ?
C9 N3 N2 C7 -143.96(8) . . . . ?
C9 C10 C11 C12 -179.23(7) . . . . ?
O2 N1 C1 C2 -162.25(8) . . . . ?
O2 N1 C1 C6 15.82(11) . . . . ?
C5 C6 C1 N1 -177.31(6) . . . . ?
C5 C6 C1 C2 0.66(12) . . . . ?
C4 C3 C2 C1 1.18(12) . . . . ?
C4 C5 C6 C1 1.37(12) . . . . ?
C2 C3 C4 C7 -179.42(7) . . . . ?
C2 C3 C4 C5 0.77(12) . . . . ?
C6 C5 C4 C3 -2.07(12) . . . . ?
C6 C5 C4 C7 178.11(7) . . . . ?
C15 C10 C11 C12 0.39(11) . . . . ?
C15 C14 C13 C12 0.29(12) . . . . ?
C10 C15 C14 C13 -0.18(12) . . . . ?
C11 C12 C13 C14 -0.05(12) . . . . ?
C8 C7 C4 C3 16.04(10) . . . . ?
C8 C7 C4 C5 -164.15(8) . . . . ?
C14 C15 C10 C9 179.47(7) . . . . ?
C14 C15 C10 C11 -0.15(12) . . . . ?
C13 C12 C11 C10 -0.28(12) . . . . ?
